data_4318675
loop_
_publ_author_name
'Ruxandra Gheorghe'
'Marius Andruh'
'Achim M\"uller'
'Marc Schmidtmann'

_publ_contact_author_address
;     Fakult\"at f. Chemie
       Universit\"at Bielefeld
       33501 Bielefeld
       Germany
;
_publ_contact_author_email a.mueller@uni-bielefeld.de
_publ_contact_author_fax '49 521 106 6003'
_publ_contact_author_name 'Prof. Dr. A. M\"uller'
_publ_contact_author_phone '49 521 106 6153'
_publ_section_title
;
 Heterobinuclear Complexes as Building Blocks in Designing Extended
 Structures
;
_journal_name_full 'Inorganic Chemistry'
_journal_page_first 5314
_journal_page_last 5316
_journal_paper_doi 10.1021/ic020293s
_journal_volume 41
_journal_year 2002
_chemical_formula_sum 'C25 H24 Cu N5 O12 Pr'
_chemical_formula_weight 790.94
_space_group_IT_number 14
_symmetry_cell_setting monoclinic
_symmetry_space_group_name_Hall '-P 2yn'
_symmetry_space_group_name_H-M 'P 1 21/n 1'
_atom_sites_solution_primary direct
_atom_sites_solution_secondary difmap
_audit_creation_method SHELXL-97
_cell_angle_alpha 90.00
_cell_angle_beta 100.4270(10)
_cell_angle_gamma 90.00
_cell_formula_units_Z 4
_cell_length_a 11.2837(3)
_cell_length_b 14.7785(4)
_cell_length_c 16.9745(4)
_cell_measurement_reflns_used 7341
_cell_measurement_temperature 183(2)
_cell_measurement_theta_max 30.01
_cell_measurement_theta_min 2.29
_cell_volume 2783.86(12)
_computing_cell_refinement 'Bruker AXS SAINT'
_computing_data_collection 'Bruker AXS SMART'
_computing_data_reduction 'Bruker AXS SAINT'
_computing_molecular_graphics 'Crystal Impact: DIAMOND; Bruker AXS: SHELXTL'
_computing_publication_material 'SHELXL-97 (Sheldrick, 1997)'
_computing_structure_refinement 'SHELXL-97 (Sheldrick, 1997)'
_computing_structure_solution 'SHELXS-97 (Sheldrick, 1997)'
_diffrn_ambient_temperature 183(2)
_diffrn_measured_fraction_theta_full 0.983
_diffrn_measured_fraction_theta_max 0.983
_diffrn_measurement_device_type 'Bruker AXS SMART'
_diffrn_measurement_method omega-scan
_diffrn_radiation_monochromator graphite
_diffrn_radiation_source 'fine-focus sealed tube'
_diffrn_radiation_type MoK\a
_diffrn_radiation_wavelength 0.71073
_diffrn_reflns_av_R_equivalents 0.0213
_diffrn_reflns_av_sigmaI/netI 0.0245
_diffrn_reflns_limit_h_max 15
_diffrn_reflns_limit_h_min -15
_diffrn_reflns_limit_k_max 16
_diffrn_reflns_limit_k_min -20
_diffrn_reflns_limit_l_max 16
_diffrn_reflns_limit_l_min -23
_diffrn_reflns_number 21607
_diffrn_reflns_theta_full 29.99
_diffrn_reflns_theta_max 29.99
_diffrn_reflns_theta_min 1.84
_diffrn_standards_decay_% 0
_exptl_absorpt_coefficient_mu 2.568
_exptl_absorpt_correction_T_max 0.8209
_exptl_absorpt_correction_T_min 0.5130
_exptl_absorpt_correction_type multi-scan
_exptl_crystal_colour green
_exptl_crystal_density_diffrn 1.887
_exptl_crystal_density_method 'not measured'
_exptl_crystal_description plate
_exptl_crystal_F_000 1572
_exptl_crystal_size_max 0.30
_exptl_crystal_size_mid 0.20
_exptl_crystal_size_min 0.08
_refine_diff_density_max 1.264
_refine_diff_density_min -0.718
_refine_diff_density_rms 0.078
_refine_ls_extinction_method none
_refine_ls_goodness_of_fit_ref 1.033
_refine_ls_matrix_type full
_refine_ls_number_parameters 399
_refine_ls_number_reflns 7968
_refine_ls_number_restraints 0
_refine_ls_restrained_S_all 1.033
_refine_ls_R_factor_all 0.0258
_refine_ls_R_factor_gt 0.0210
_refine_ls_shift/su_max 0.004
_refine_ls_shift/su_mean 0.000
_refine_ls_structure_factor_coef Fsqd
_refine_ls_weighting_details 'calc w=1/[\s^2^(Fo^2^)+(0.0300P)^2^+1.2000P] where P=(Fo^2^+2Fc^2^)/3'
_refine_ls_weighting_scheme calc
_refine_ls_wR_factor_gt 0.0562
_refine_ls_wR_factor_ref 0.0586
_reflns_number_gt 7046
_reflns_number_total 7968
_reflns_threshold_expression >2sigma(I)
_cod_data_source_file ic020293s.cif
_cod_data_source_block andru2
_cod_depositor_comments
;
The following automatic conversions were performed:

data name '_atom_site_symetry_multiplicity' was replaced with
'_atom_site_symmetry_multiplicity' as specified in the replacement
file 'data/replacement-values/replacement_tags.lst'.

Automatic conversion script
Id: cif_correct_tags 9268 2022-04-12 08:56:07Z antanas 
;
_cod_database_code 4318675

loop_
_symmetry_equiv_pos_as_xyz
'x, y, z'
'-x+1/2, y+1/2, -z+1/2'
'-x, -y, -z'
'x-1/2, -y-1/2, z-1/2'

loop_
_atom_site_label
_atom_site_type_symbol
_atom_site_fract_x
_atom_site_fract_y
_atom_site_fract_z
_atom_site_U_iso_or_equiv
_atom_site_adp_type
_atom_site_occupancy
_atom_site_symmetry_multiplicity
_atom_site_calc_flag
_atom_site_refinement_flags
_atom_site_disorder_assembly
_atom_site_disorder_group
Pr1 Pr 0.333246(8) 0.861516(6) 0.488151(5) 0.01810(3) Uani 1 1 d . . .
Cu1 Cu 0.45526(2) 0.872051(15) 0.305818(13) 0.02067(5) Uani 1 1 d . . .
C1 C 0.56172(16) 0.74075(12) 0.43060(11) 0.0227(3) Uani 1 1 d . . .
C2 C 0.55222(17) 0.68676(13) 0.49800(11) 0.0256(4) Uani 1 1 d . . .
C3 C 0.6368(2) 0.62084(15) 0.52556(14) 0.0348(5) Uani 1 1 d . . .
H3A H 0.6273 0.5843 0.5700 0.042 Uiso 1 1 calc R . .
C4 C 0.7362(2) 0.60786(17) 0.48812(15) 0.0416(5) Uani 1 1 d . . .
H4A H 0.7942 0.5626 0.5070 0.050 Uiso 1 1 calc R . .
C5 C 0.7490(2) 0.66081(16) 0.42422(14) 0.0368(5) Uani 1 1 d . . .
H5A H 0.8174 0.6528 0.3995 0.044 Uiso 1 1 calc R . .
C6 C 0.66260(16) 0.72725(14) 0.39409(11) 0.0269(4) Uani 1 1 d . . .
C7 C 0.68577(17) 0.77966(14) 0.32704(12) 0.0285(4) Uani 1 1 d . . .
H7A H 0.7600 0.7675 0.3102 0.034 Uiso 1 1 calc R . .
C8 C 0.6759(2) 0.8833(2) 0.22290(18) 0.0527(7) Uani 1 1 d . . .
H8A H 0.7158 0.8353 0.1964 0.063 Uiso 1 1 calc R . .
H8B H 0.7393 0.9256 0.2485 0.063 Uiso 1 1 calc R . .
C9 C 0.5910(2) 0.93396(19) 0.15956(15) 0.0468(6) Uani 1 1 d . . .
H9A H 0.6372 0.9587 0.1201 0.056 Uiso 1 1 calc R . .
H9B H 0.5309 0.8909 0.1310 0.056 Uiso 1 1 calc R . .
C10 C 0.5263(2) 1.00924(17) 0.19106(14) 0.0398(5) Uani 1 1 d . . .
H10A H 0.5838 1.0442 0.2306 0.048 Uiso 1 1 calc R . .
H10B H 0.4928 1.0504 0.1466 0.048 Uiso 1 1 calc R . .
C11 C 0.32475(19) 1.01341(13) 0.20657(11) 0.0284(4) Uani 1 1 d . . .
H11A H 0.3201 1.0568 0.1648 0.034 Uiso 1 1 calc R . .
C12 C 0.21543(17) 0.99754(12) 0.23699(10) 0.0240(4) Uani 1 1 d . . .
C13 C 0.1104(2) 1.04217(13) 0.19803(11) 0.0307(4) Uani 1 1 d . . .
H13A H 0.1130 1.0772 0.1514 0.037 Uiso 1 1 calc R . .
C14 C 0.0050(2) 1.03553(14) 0.22668(12) 0.0335(4) Uani 1 1 d . . .
H14A H -0.0659 1.0642 0.1991 0.040 Uiso 1 1 calc R . .
C15 C 0.00173(18) 0.98636(14) 0.29670(12) 0.0296(4) Uani 1 1 d . . .
H15A H -0.0712 0.9824 0.3171 0.036 Uiso 1 1 calc R . .
C16 C 0.10383(16) 0.94379(12) 0.33609(11) 0.0228(3) Uani 1 1 d . . .
C17 C 0.21336(16) 0.94740(11) 0.30685(10) 0.0205(3) Uani 1 1 d . . .
C18 C 0.4325(2) 0.64467(14) 0.59469(14) 0.0372(5) Uani 1 1 d . . .
H18A H 0.4224 0.5833 0.5727 0.056 Uiso 1 1 calc R . .
H18B H 0.3592 0.6628 0.6140 0.056 Uiso 1 1 calc R . .
H18C H 0.5011 0.6460 0.6393 0.056 Uiso 1 1 calc R . .
C19 C -0.0001(2) 0.8837(2) 0.43603(16) 0.0441(6) Uani 1 1 d . . .
H19A H -0.0557 0.8481 0.3970 0.066 Uiso 1 1 calc R . .
H19B H -0.0362 0.9427 0.4433 0.066 Uiso 1 1 calc R . .
H19C H 0.0159 0.8515 0.4873 0.066 Uiso 1 1 calc R . .
C20 C 0.36130(15) 1.08312(11) 0.44516(10) 0.0198(3) Uani 1 1 d . . .
C21 C 0.28624(16) 1.14918(11) 0.38900(10) 0.0196(3) Uani 1 1 d . . .
C22 C 0.33508(16) 1.19222(12) 0.32996(11) 0.0218(3) Uani 1 1 d . . .
H22A H 0.4171 1.1830 0.3259 0.026 Uiso 1 1 calc R . .
C23 C 0.26250(16) 1.24897(12) 0.27683(11) 0.0230(3) Uani 1 1 d . . .
H23A H 0.2962 1.2770 0.2356 0.028 Uiso 1 1 calc R . .
C24 C 0.10085(17) 1.22418(14) 0.33832(12) 0.0284(4) Uani 1 1 d . . .
H24A H 0.0191 1.2353 0.3419 0.034 Uiso 1 1 calc R . .
C25 C 0.16661(17) 1.16517(13) 0.39289(11) 0.0255(4) Uani 1 1 d . . .
H25A H 0.1301 1.1361 0.4324 0.031 Uiso 1 1 calc R . .
N1 N 0.61979(15) 0.84062(13) 0.28686(10) 0.0294(3) Uani 1 1 d . . .
N2 N 0.42811(15) 0.97556(11) 0.22938(9) 0.0279(3) Uani 1 1 d . . .
N3 N 0.25807(16) 0.87570(11) 0.65103(10) 0.0264(3) Uani 1 1 d . . .
N4 N 0.17826(18) 0.68991(13) 0.46878(11) 0.0362(4) Uani 1 1 d . . .
N5 N 0.14693(14) 1.26635(11) 0.28079(9) 0.0244(3) Uani 1 1 d . . .
O1 O 0.30908(11) 0.90513(9) 0.34750(7) 0.0202(2) Uani 1 1 d . . .
O2 O 0.47746(11) 0.80139(9) 0.40579(8) 0.0248(3) Uani 1 1 d . . .
O3 O 0.11105(11) 0.89657(10) 0.40735(8) 0.0259(3) Uani 1 1 d . . .
O4 O 0.45415(13) 0.70637(9) 0.53311(8) 0.0286(3) Uani 1 1 d . . .
O5 O 0.20367(14) 0.91937(10) 0.59121(9) 0.0341(3) Uani 1 1 d . . .
O6 O 0.35422(13) 0.83579(11) 0.64275(9) 0.0321(3) Uani 1 1 d . . .
O7 O 0.22070(17) 0.87292(12) 0.71434(10) 0.0449(4) Uani 1 1 d . . .
O8 O 0.22981(15) 0.71343(10) 0.41217(9) 0.0362(3) Uani 1 1 d . . .
O9 O 0.18691(13) 0.74325(10) 0.52825(8) 0.0312(3) Uani 1 1 d . . .
O10 O 0.1246(3) 0.61808(15) 0.46810(13) 0.0744(8) Uani 1 1 d . . .
O11 O 0.30663(12) 1.02585(9) 0.48005(8) 0.0237(3) Uani 1 1 d . . .
O12 O 0.47336(12) 1.08888(10) 0.45091(9) 0.0294(3) Uani 1 1 d . . .

loop_
_atom_site_aniso_label
_atom_site_aniso_U_11
_atom_site_aniso_U_22
_atom_site_aniso_U_33
_atom_site_aniso_U_23
_atom_site_aniso_U_13
_atom_site_aniso_U_12
Pr1 0.01807(5) 0.01964(5) 0.01727(5) 0.00232(3) 0.00503(3) 0.00121(3)
Cu1 0.01844(10) 0.02656(11) 0.01777(10) 0.00123(8) 0.00529(8) -0.00287(8)
C1 0.0211(8) 0.0245(8) 0.0221(8) -0.0044(7) 0.0029(7) 0.0029(6)
C2 0.0273(9) 0.0257(9) 0.0237(8) -0.0021(7) 0.0046(7) 0.0058(7)
C3 0.0401(12) 0.0316(10) 0.0316(10) 0.0037(8) 0.0038(9) 0.0133(9)
C4 0.0393(12) 0.0434(13) 0.0415(12) -0.0014(10) 0.0053(10) 0.0209(10)
C5 0.0275(10) 0.0447(12) 0.0390(11) -0.0071(10) 0.0083(9) 0.0112(9)
C6 0.0207(8) 0.0325(10) 0.0269(9) -0.0080(7) 0.0031(7) 0.0026(7)
C7 0.0184(8) 0.0383(11) 0.0304(9) -0.0117(8) 0.0085(7) -0.0040(7)
C8 0.0364(13) 0.0699(18) 0.0602(17) 0.0225(14) 0.0314(12) 0.0030(12)
C9 0.0549(15) 0.0558(15) 0.0366(12) 0.0043(11) 0.0267(11) -0.0106(12)
C10 0.0370(12) 0.0453(13) 0.0390(12) 0.0124(10) 0.0121(10) -0.0098(10)
C11 0.0397(11) 0.0253(9) 0.0195(8) 0.0042(7) 0.0038(8) -0.0028(8)
C12 0.0314(9) 0.0211(8) 0.0184(8) -0.0014(6) 0.0020(7) 0.0011(7)
C13 0.0432(12) 0.0251(9) 0.0214(8) 0.0005(7) -0.0006(8) 0.0087(8)
C14 0.0357(11) 0.0325(10) 0.0286(10) -0.0030(8) -0.0046(8) 0.0130(8)
C15 0.0251(9) 0.0309(10) 0.0310(10) -0.0026(8) 0.0003(8) 0.0052(7)
C16 0.0229(8) 0.0222(8) 0.0218(8) -0.0014(6) 0.0003(7) -0.0001(6)
C17 0.0236(8) 0.0183(7) 0.0181(7) -0.0019(6) 0.0000(6) 0.0007(6)
C18 0.0470(13) 0.0297(10) 0.0384(12) 0.0144(9) 0.0171(10) 0.0070(9)
C19 0.0222(10) 0.0682(16) 0.0439(13) 0.0141(12) 0.0112(9) 0.0013(10)
C20 0.0216(8) 0.0175(7) 0.0200(7) -0.0009(6) 0.0026(6) 0.0019(6)
C21 0.0210(8) 0.0177(7) 0.0194(8) -0.0002(6) 0.0020(6) 0.0012(6)
C22 0.0202(8) 0.0210(8) 0.0245(8) 0.0020(6) 0.0047(6) 0.0018(6)
C23 0.0248(8) 0.0224(8) 0.0223(8) 0.0030(6) 0.0058(7) 0.0018(6)
C24 0.0213(8) 0.0336(10) 0.0312(10) 0.0088(8) 0.0070(7) 0.0069(7)
C25 0.0235(9) 0.0284(9) 0.0263(9) 0.0062(7) 0.0092(7) 0.0038(7)
N1 0.0221(8) 0.0398(9) 0.0286(8) -0.0020(7) 0.0111(7) -0.0057(7)
N2 0.0310(8) 0.0306(8) 0.0223(7) 0.0035(6) 0.0058(6) -0.0090(7)
N3 0.0286(8) 0.0299(8) 0.0224(8) -0.0004(6) 0.0089(6) -0.0006(6)
N4 0.0493(11) 0.0314(9) 0.0286(9) -0.0036(7) 0.0088(8) -0.0129(8)
N5 0.0221(7) 0.0265(8) 0.0245(7) 0.0044(6) 0.0038(6) 0.0048(6)
O1 0.0184(6) 0.0253(6) 0.0170(5) 0.0016(5) 0.0032(4) 0.0013(5)
O2 0.0234(6) 0.0298(7) 0.0231(6) 0.0063(5) 0.0088(5) 0.0072(5)
O3 0.0186(6) 0.0330(7) 0.0265(6) 0.0055(5) 0.0053(5) -0.0005(5)
O4 0.0346(7) 0.0264(7) 0.0280(7) 0.0086(5) 0.0139(6) 0.0088(6)
O5 0.0431(8) 0.0339(8) 0.0277(7) 0.0068(6) 0.0132(6) 0.0133(6)
O6 0.0251(7) 0.0458(8) 0.0261(7) -0.0010(6) 0.0062(6) 0.0061(6)
O7 0.0450(10) 0.0657(12) 0.0293(8) 0.0099(7) 0.0212(7) 0.0144(8)
O8 0.0510(9) 0.0339(8) 0.0268(7) -0.0028(6) 0.0153(7) -0.0076(7)
O9 0.0377(8) 0.0320(7) 0.0257(7) -0.0036(6) 0.0106(6) -0.0085(6)
O10 0.122(2) 0.0559(12) 0.0517(12) -0.0167(10) 0.0321(13) -0.0579(13)
O11 0.0252(6) 0.0208(6) 0.0256(6) 0.0039(5) 0.0063(5) 0.0014(5)
O12 0.0200(6) 0.0290(7) 0.0371(7) 0.0090(6) -0.0001(5) -0.0002(5)

loop_
_atom_type_symbol
_atom_type_description
_atom_type_scat_dispersion_real
_atom_type_scat_dispersion_imag
_atom_type_scat_source
C C 0.0033 0.0016 'International Tables Vol C Tables 4.2.6.8 and 6.1.1.4'
H H 0.0000 0.0000 'International Tables Vol C Tables 4.2.6.8 and 6.1.1.4'
O O 0.0106 0.0060 'International Tables Vol C Tables 4.2.6.8 and 6.1.1.4'
Cu Cu 0.3201 1.2651 'International Tables Vol C Tables 4.2.6.8 and 6.1.1.4'
Pr Pr -0.2180 2.8214 'International Tables Vol C Tables 4.2.6.8 and 6.1.1.4'
N N 0.0061 0.0033 'International Tables Vol C Tables 4.2.6.8 and 6.1.1.4'

loop_
_geom_angle_atom_site_label_1
_geom_angle_atom_site_label_2
_geom_angle_atom_site_label_3
_geom_angle
_geom_angle_site_symmetry_1
_geom_angle_site_symmetry_3
_geom_angle_publ_flag
O12 Pr1 O1 106.14(4) 3_676 . ?
O12 Pr1 O11 79.07(5) 3_676 . ?
O1 Pr1 O11 72.07(4) . . ?
O12 Pr1 O2 73.17(5) 3_676 . ?
O1 Pr1 O2 60.93(4) . . ?
O11 Pr1 O2 114.08(4) . . ?
O12 Pr1 O9 132.94(5) 3_676 . ?
O1 Pr1 O9 118.28(4) . . ?
O11 Pr1 O9 127.54(5) . . ?
O2 Pr1 O9 114.86(4) . . ?
O12 Pr1 O5 100.94(5) 3_676 . ?
O1 Pr1 O5 126.19(4) . . ?
O11 Pr1 O5 68.64(4) . . ?
O2 Pr1 O5 172.38(4) . . ?
O9 Pr1 O5 65.38(5) . . ?
O12 Pr1 O6 72.35(5) 3_676 . ?
O1 Pr1 O6 172.90(5) . . ?
O11 Pr1 O6 100.85(5) . . ?
O2 Pr1 O6 124.07(4) . . ?
O9 Pr1 O6 65.38(5) . . ?
O5 Pr1 O6 48.56(4) . . ?
O12 Pr1 O3 150.49(5) 3_676 . ?
O1 Pr1 O3 61.31(4) . . ?
O11 Pr1 O3 71.69(4) . . ?
O2 Pr1 O3 115.26(4) . . ?
O9 Pr1 O3 71.45(5) . . ?
O5 Pr1 O3 72.25(4) . . ?
O6 Pr1 O3 116.55(4) . . ?
O12 Pr1 O8 138.49(5) 3_676 . ?
O1 Pr1 O8 77.55(4) . . ?
O11 Pr1 O8 137.76(5) . . ?
O2 Pr1 O8 73.29(5) . . ?
O9 Pr1 O8 48.22(4) . . ?
O5 Pr1 O8 109.81(5) . . ?
O6 Pr1 O8 108.31(5) . . ?
O3 Pr1 O8 68.19(5) . . ?
O12 Pr1 O4 76.13(5) 3_676 . ?
O1 Pr1 O4 117.46(4) . . ?
O11 Pr1 O4 155.07(5) . . ?
O2 Pr1 O4 60.61(4) . . ?
O9 Pr1 O4 70.46(5) . . ?
O5 Pr1 O4 113.72(4) . . ?
O6 Pr1 O4 69.20(4) . . ?
O3 Pr1 O4 133.22(4) . . ?
O8 Pr1 O4 66.40(5) . . ?
O2 Cu1 O1 78.84(5) . . ?
O2 Cu1 N2 161.50(6) . . ?
O1 Cu1 N2 90.19(6) . . ?
O2 Cu1 N1 92.21(6) . . ?
O1 Cu1 N1 168.33(6) . . ?
N2 Cu1 N1 96.40(7) . . ?
O2 Cu1 N5 99.27(6) . 2_545 ?
O1 Cu1 N5 92.43(5) . 2_545 ?
N2 Cu1 N5 96.01(6) . 2_545 ?
N1 Cu1 N5 96.43(6) . 2_545 ?
O2 C1 C6 123.38(17) . . ?
O2 C1 C2 119.05(16) . . ?
C6 C1 C2 117.56(17) . . ?
O4 C2 C3 124.04(18) . . ?
O4 C2 C1 114.53(16) . . ?
C3 C2 C1 121.43(19) . . ?
C2 C3 C4 120.2(2) . . ?
C2 C3 H3A 119.9 . . ?
C4 C3 H3A 119.9 . . ?
C5 C4 C3 119.4(2) . . ?
C5 C4 H4A 120.3 . . ?
C3 C4 H4A 120.3 . . ?
C4 C5 C6 121.4(2) . . ?
C4 C5 H5A 119.3 . . ?
C6 C5 H5A 119.3 . . ?
C1 C6 C5 119.99(19) . . ?
C1 C6 C7 123.36(18) . . ?
C5 C6 C7 116.63(18) . . ?
N1 C7 C6 128.84(18) . . ?
N1 C7 H7A 115.6 . . ?
C6 C7 H7A 115.6 . . ?
N1 C8 C9 115.5(2) . . ?
N1 C8 H8A 108.4 . . ?
C9 C8 H8A 108.4 . . ?
N1 C8 H8B 108.4 . . ?
C9 C8 H8B 108.4 . . ?
H8A C8 H8B 107.5 . . ?
C10 C9 C8 114.1(2) . . ?
C10 C9 H9A 108.7 . . ?
C8 C9 H9A 108.7 . . ?
C10 C9 H9B 108.7 . . ?
C8 C9 H9B 108.7 . . ?
H9A C9 H9B 107.6 . . ?
N2 C10 C9 111.42(19) . . ?
N2 C10 H10A 109.3 . . ?
C9 C10 H10A 109.3 . . ?
N2 C10 H10B 109.3 . . ?
C9 C10 H10B 109.3 . . ?
H10A C10 H10B 108.0 . . ?
N2 C11 C12 127.53(17) . . ?
N2 C11 H11A 116.2 . . ?
C12 C11 H11A 116.2 . . ?
C17 C12 C13 120.14(18) . . ?
C17 C12 C11 122.40(17) . . ?
C13 C12 C11 117.18(17) . . ?
C14 C13 C12 120.68(19) . . ?
C14 C13 H13A 119.7 . . ?
C12 C13 H13A 119.7 . . ?
C13 C14 C15 119.84(18) . . ?
C13 C14 H14A 120.1 . . ?
C15 C14 H14A 120.1 . . ?
C16 C15 C14 120.14(19) . . ?
C16 C15 H15A 119.9 . . ?
C14 C15 H15A 119.9 . . ?
C15 C16 O3 124.50(17) . . ?
C15 C16 C17 121.38(17) . . ?
O3 C16 C17 114.10(15) . . ?
O1 C17 C12 123.47(16) . . ?
O1 C17 C16 118.72(15) . . ?
C12 C17 C16 117.79(16) . . ?
O4 C18 H18A 109.5 . . ?
O4 C18 H18B 109.5 . . ?
H18A C18 H18B 109.5 . . ?
O4 C18 H18C 109.5 . . ?
H18A C18 H18C 109.5 . . ?
H18B C18 H18C 109.5 . . ?
O3 C19 H19A 109.5 . . ?
O3 C19 H19B 109.5 . . ?
H19A C19 H19B 109.5 . . ?
O3 C19 H19C 109.5 . . ?
H19A C19 H19C 109.5 . . ?
H19B C19 H19C 109.5 . . ?
O12 C20 O11 125.69(16) . . ?
O12 C20 C21 116.56(16) . . ?
O11 C20 C21 117.72(15) . . ?
C22 C21 C25 118.43(16) . . ?
C22 C21 C20 120.17(16) . . ?
C25 C21 C20 121.33(16) . . ?
C21 C22 C23 118.95(16) . . ?
C21 C22 H22A 120.5 . . ?
C23 C22 H22A 120.5 . . ?
N5 C23 C22 123.24(17) . . ?
N5 C23 H23A 118.4 . . ?
C22 C23 H23A 118.4 . . ?
N5 C24 C25 123.25(17) . . ?
N5 C24 H24A 118.4 . . ?
C25 C24 H24A 118.4 . . ?
C21 C25 C24 118.98(17) . . ?
C21 C25 H25A 120.5 . . ?
C24 C25 H25A 120.5 . . ?
C7 N1 C8 113.66(18) . . ?
C7 N1 Cu1 123.01(14) . . ?
C8 N1 Cu1 123.30(15) . . ?
C11 N2 C10 115.73(17) . . ?
C11 N2 Cu1 123.57(14) . . ?
C10 N2 Cu1 120.58(14) . . ?
O7 N3 O5 121.85(18) . . ?
O7 N3 O6 121.37(17) . . ?
O5 N3 O6 116.77(16) . . ?
O10 N4 O8 121.99(19) . . ?
O10 N4 O9 120.89(19) . . ?
O8 N4 O9 117.09(17) . . ?
C24 N5 C23 117.12(15) . . ?
C24 N5 Cu1 124.36(12) . 2 ?
C23 N5 Cu1 118.42(12) . 2 ?
C17 O1 Cu1 125.82(11) . . ?
C17 O1 Pr1 124.68(10) . . ?
Cu1 O1 Pr1 109.46(5) . . ?
C1 O2 Cu1 127.39(11) . . ?
C1 O2 Pr1 124.69(11) . . ?
Cu1 O2 Pr1 107.46(5) . . ?
C16 O3 C19 116.43(16) . . ?
C16 O3 Pr1 116.45(10) . . ?
C19 O3 Pr1 126.39(13) . . ?
C2 O4 C18 115.81(15) . . ?
C2 O4 Pr1 117.32(11) . . ?
C18 O4 Pr1 126.70(12) . . ?
N3 O5 Pr1 96.96(11) . . ?
N3 O6 Pr1 96.88(11) . . ?
N4 O8 Pr1 94.52(11) . . ?
N4 O9 Pr1 99.88(11) . . ?
C20 O11 Pr1 128.96(11) . . ?
C20 O12 Pr1 153.68(13) . 3_676 ?

loop_
_geom_bond_atom_site_label_1
_geom_bond_atom_site_label_2
_geom_bond_distance
_geom_bond_site_symmetry_2
_geom_bond_publ_flag
Pr1 O12 2.3564(13) 3_676 ?
Pr1 O1 2.4402(12) . ?
Pr1 O11 2.4478(13) . ?
Pr1 O2 2.4931(13) . ?
Pr1 O9 2.5790(14) . ?
Pr1 O5 2.6182(14) . ?
Pr1 O6 2.6196(14) . ?
Pr1 O3 2.6816(13) . ?
Pr1 O8 2.6963(15) . ?
Pr1 O4 2.7062(13) . ?
Cu1 O2 1.9696(13) . ?
Cu1 O1 1.9704(12) . ?
Cu1 N2 1.9934(16) . ?
Cu1 N1 1.9955(17) . ?
Cu1 N5 2.3059(15) 2_545 ?
C1 O2 1.319(2) . ?
C1 C6 1.405(3) . ?
C1 C2 1.415(3) . ?
C2 O4 1.379(2) . ?
C2 C3 1.385(3) . ?
C3 C4 1.398(3) . ?
C3 H3A 0.9500 . ?
C4 C5 1.366(4) . ?
C4 H4A 0.9500 . ?
C5 C6 1.413(3) . ?
C5 H5A 0.9500 . ?
C6 C7 1.439(3) . ?
C7 N1 1.284(3) . ?
C7 H7A 0.9500 . ?
C8 N1 1.492(3) . ?
C8 C9 1.504(4) . ?
C8 H8A 0.9900 . ?
C8 H8B 0.9900 . ?
C9 C10 1.482(4) . ?
C9 H9A 0.9900 . ?
C9 H9B 0.9900 . ?
C10 N2 1.470(3) . ?
C10 H10A 0.9900 . ?
C10 H10B 0.9900 . ?
C11 N2 1.288(3) . ?
C11 C12 1.440(3) . ?
C11 H11A 0.9500 . ?
C12 C17 1.402(2) . ?
C12 C13 1.412(3) . ?
C13 C14 1.368(3) . ?
C13 H13A 0.9500 . ?
C14 C15 1.399(3) . ?
C14 H14A 0.9500 . ?
C15 C16 1.375(3) . ?
C15 H15A 0.9500 . ?
C16 O3 1.386(2) . ?
C16 C17 1.414(3) . ?
C17 O1 1.328(2) . ?
C18 O4 1.441(2) . ?
C18 H18A 0.9800 . ?
C18 H18B 0.9800 . ?
C18 H18C 0.9800 . ?
C19 O3 1.438(2) . ?
C19 H19A 0.9800 . ?
C19 H19B 0.9800 . ?
C19 H19C 0.9800 . ?
C20 O12 1.253(2) . ?
C20 O11 1.257(2) . ?
C20 C21 1.512(2) . ?
C21 C22 1.383(2) . ?
C21 C25 1.384(2) . ?
C22 C23 1.386(2) . ?
C22 H22A 0.9500 . ?
C23 N5 1.343(2) . ?
C23 H23A 0.9500 . ?
C24 N5 1.340(2) . ?
C24 C25 1.386(3) . ?
C24 H24A 0.9500 . ?
C25 H25A 0.9500 . ?
N3 O7 1.224(2) . ?
N3 O5 1.264(2) . ?
N3 O6 1.265(2) . ?
N4 O10 1.221(2) . ?
N4 O8 1.259(2) . ?
N4 O9 1.271(2) . ?
N5 Cu1 2.3059(15) 2 ?
O12 Pr1 2.3564(13) 3_676 ?
